data_1514532
loop_
_publ_author_name
'Nippe, Michael'
'Khnayzer, Rony S.'
'Panetier, Julien A.'
'Zee, David Z.'
'Olaiya, Babatunde S.'
'Head-Gordon, Martin'
'Chang, Christopher J.'
'Castellano, Felix N.'
'Long, Jeffrey R.'

_publ_section_title
;
 Catalytic proton reduction with transition metal complexes of the
 redox-active ligand bpy2PYMe
;
_journal_issue 10
_journal_name_full 'Chemical Science'
_journal_page_first 3934
_journal_paper_doi 10.1039/c3sc51660a
_journal_volume 4
_journal_year 2013
_chemical_formula_moiety 'C30 H20 Co F9 N5 O6 S2'
_chemical_formula_sum 'C32 H23 Co F9 N6 O6 S2'
_chemical_formula_weight 881.61
_chemical_name_common '[Co(bpy2pyCF3)OTf)OTf*5CH3CN'
_chemical_name_systematic
; 
 ? 
;
_space_group_IT_number 2
_symmetry_cell_setting triclinic
_symmetry_space_group_name_Hall '-P 1'
_symmetry_space_group_name_H-M 'P -1'
_atom_sites_solution_hydrogens geom
_atom_sites_solution_primary direct
_atom_sites_solution_secondary difmap
_audit_creation_method SHELXL-97
_cell_angle_alpha 93.0600(10)
_cell_angle_beta 101.8380(10)
_cell_angle_gamma 106.5480(10)
_cell_formula_units_Z 2
_cell_length_a 10.1178(2)
_cell_length_b 10.1848(2)
_cell_length_c 18.5692(4)
_cell_measurement_reflns_used 9945
_cell_measurement_temperature 100(2)
_cell_measurement_theta_max 25.3853
_cell_measurement_theta_min 2.1929
_cell_volume 1782.45(6)
_computing_cell_refinement 'Bruker APEX2 v. 2009.1'
_computing_data_collection 'Bruker APEX2 v. 2009.1'
_computing_data_reduction 'Bruker APEX2 v. 2009.1'
_computing_molecular_graphics DIAMOND
_computing_publication_material CIFTAB
_computing_structure_refinement 'SHELXL-97 (Sheldrick, 2008)'
_computing_structure_solution 'SHELXS-97 (Sheldrick, 2008)'
_diffrn_ambient_temperature 100(2)
_diffrn_detector_area_resol_mean 8.366
_diffrn_measured_fraction_theta_full 0.980
_diffrn_measured_fraction_theta_max 0.980
_diffrn_measurement_device_type 'Bruker APEX-II CCD'
_diffrn_measurement_method '\f and \w scans'
_diffrn_radiation_monochromator 'QUAZAR multilayer mirrors'
_diffrn_radiation_source 'microfocus sealed tube'
_diffrn_radiation_type MoK\a
_diffrn_radiation_wavelength 0.71073
_diffrn_reflns_av_R_equivalents 0.0252
_diffrn_reflns_av_sigmaI/netI 0.0295
_diffrn_reflns_limit_h_max 11
_diffrn_reflns_limit_h_min -12
_diffrn_reflns_limit_k_max 12
_diffrn_reflns_limit_k_min -12
_diffrn_reflns_limit_l_max 22
_diffrn_reflns_limit_l_min -22
_diffrn_reflns_number 20307
_diffrn_reflns_theta_full 25.40
_diffrn_reflns_theta_max 25.40
_diffrn_reflns_theta_min 2.10
_exptl_absorpt_coefficient_mu 0.699
_exptl_absorpt_correction_T_max 0.9334
_exptl_absorpt_correction_T_min 0.8176
_exptl_absorpt_correction_type multi-scan
_exptl_absorpt_process_details SADABS
_exptl_crystal_colour green
_exptl_crystal_density_diffrn 1.643
_exptl_crystal_density_method 'not measured'
_exptl_crystal_description block
_exptl_crystal_F_000 890
_exptl_crystal_size_max 0.30
_exptl_crystal_size_mid 0.11
_exptl_crystal_size_min 0.10
_refine_diff_density_max 0.624
_refine_diff_density_min -0.410
_refine_diff_density_rms 0.061
_refine_ls_extinction_method none
_refine_ls_goodness_of_fit_ref 1.050
_refine_ls_hydrogen_treatment constr
_refine_ls_matrix_type full
_refine_ls_number_parameters 507
_refine_ls_number_reflns 6432
_refine_ls_number_restraints 0
_refine_ls_restrained_S_all 1.050
_refine_ls_R_factor_all 0.0397
_refine_ls_R_factor_gt 0.0332
_refine_ls_shift/su_max 0.001
_refine_ls_shift/su_mean 0.000
_refine_ls_structure_factor_coef Fsqd
_refine_ls_weighting_details 'calc w=1/[\s^2^(Fo^2^)+(0.0319P)^2^+2.0142P] where P=(Fo^2^+2Fc^2^)/3'
_refine_ls_weighting_scheme calc
_refine_ls_wR_factor_gt 0.0783
_refine_ls_wR_factor_ref 0.0817
_reflns_number_gt 5647
_reflns_number_total 6432
_reflns_threshold_expression >2sigma(I)
_cod_data_source_file c3sc51660a.txt
_cod_data_source_block 6
_cod_original_sg_symbol_H-M P-1
_cod_database_code 1514532

loop_
_symmetry_equiv_pos_as_xyz
'x, y, z'
'-x, -y, -z'

loop_
_atom_site_label
_atom_site_type_symbol
_atom_site_fract_x
_atom_site_fract_y
_atom_site_fract_z
_atom_site_U_iso_or_equiv
_atom_site_adp_type
_atom_site_occupancy
_atom_site_symmetry_multiplicity
_atom_site_calc_flag
_atom_site_refinement_flags
Co1 Co 0.42787(3) 0.50577(3) 0.251318(16) 0.01104(8) Uani 1 1 d .
S1 S 0.32096(5) 0.70327(6) 0.13278(3) 0.01362(12) Uani 1 1 d .
S2 S -0.19649(6) 0.22444(6) 0.59623(3) 0.01911(14) Uani 1 1 d .
F1 F -0.24943(16) 0.12712(18) 0.28159(11) 0.0475(5) Uani 1 1 d .
F2 F -0.27696(17) 0.32947(18) 0.28521(12) 0.0526(5) Uani 1 1 d .
F3 F -0.30483(16) 0.21405(19) 0.18172(11) 0.0497(5) Uani 1 1 d .
F4 F 0.45597(14) 0.96535(14) 0.17181(8) 0.0250(3) Uani 1 1 d .
F5 F 0.41259(15) 0.90060(15) 0.05444(8) 0.0286(3) Uani 1 1 d .
F6 F 0.57797(13) 0.84943(14) 0.12976(8) 0.0245(3) Uani 1 1 d .
F7 F 0.0013(3) 0.1261(3) 0.56958(15) 0.0920(9) Uani 1 1 d .
F8 F 0.07075(18) 0.3447(3) 0.60127(11) 0.0693(7) Uani 1 1 d .
F9 F -0.0556(2) 0.2607(3) 0.49196(11) 0.0846(8) Uani 1 1 d .
O1 O 0.38293(15) 0.68131(15) 0.20781(8) 0.0155(3) Uani 1 1 d .
O2 O 0.32547(17) 0.60414(16) 0.07559(9) 0.0205(4) Uani 1 1 d .
O3 O 0.19014(16) 0.73559(17) 0.12573(9) 0.0192(4) Uani 1 1 d .
O4 O -0.15533(18) 0.20047(17) 0.67230(9) 0.0248(4) Uani 1 1 d .
O5 O -0.30131(18) 0.11128(18) 0.54814(9) 0.0275(4) Uani 1 1 d .
O6 O -0.2192(2) 0.35673(18) 0.58788(10) 0.0314(4) Uani 1 1 d .
N1 N 0.41091(18) 0.35409(18) 0.16686(10) 0.0118(4) Uani 1 1 d .
N1S N 0.8968(3) 0.0871(3) 0.05745(13) 0.0388(6) Uani 1 1 d .
N2 N 0.62145(18) 0.57969(19) 0.20998(10) 0.0144(4) Uani 1 1 d .
N3 N 0.43363(18) 0.34764(18) 0.31702(10) 0.0118(4) Uani 1 1 d .
N4 N 0.53628(18) 0.61214(19) 0.35684(10) 0.0148(4) Uani 1 1 d .
N5 N 0.20611(18) 0.41811(18) 0.24270(10) 0.0122(4) Uani 1 1 d .
C1 C 0.3085(2) 0.2331(2) 0.15546(12) 0.0123(4) Uani 1 1 d .
C1S C 0.9334(3) 0.2026(3) 0.05434(14) 0.0280(6) Uani 1 1 d .
C2 C 0.2702(2) 0.1513(2) 0.08775(12) 0.0151(5) Uani 1 1 d .
H2 H 0.1953 0.0669 0.0788 0.018 Uiso 1 1 calc R
C2S C 0.9818(3) 0.3501(3) 0.05125(16) 0.0358(7) Uani 1 1 d .
H2SA H 0.9277 0.3726 0.0061 0.054 Uiso 1 1 calc R
H2SB H 1.0827 0.3786 0.0509 0.054 Uiso 1 1 calc R
H2SC H 0.9677 0.3987 0.0947 0.054 Uiso 1 1 calc R
C3 C 0.3430(2) 0.1946(2) 0.03338(13) 0.0173(5) Uani 1 1 d .
H3 H 0.3149 0.1421 -0.0140 0.021 Uiso 1 1 calc R
C4 C 0.4563(2) 0.3144(2) 0.04800(12) 0.0166(5) Uani 1 1 d .
H4 H 0.5105 0.3425 0.0123 0.020 Uiso 1 1 calc R
C5 C 0.4884(2) 0.3920(2) 0.11645(12) 0.0132(4) Uani 1 1 d .
C6 C 0.6128(2) 0.5162(2) 0.14269(12) 0.0136(5) Uani 1 1 d .
C7 C 0.7181(2) 0.5592(2) 0.10369(13) 0.0183(5) Uani 1 1 d .
H7 H 0.7085 0.5141 0.0559 0.022 Uiso 1 1 calc R
C8 C 0.8370(2) 0.6690(2) 0.13565(14) 0.0212(5) Uani 1 1 d .
H8 H 0.9105 0.7002 0.1102 0.025 Uiso 1 1 calc R
C9 C 0.8473(2) 0.7323(2) 0.20493(13) 0.0200(5) Uani 1 1 d .
H9 H 0.9287 0.8065 0.2284 0.024 Uiso 1 1 calc R
C10 C 0.7370(2) 0.6860(2) 0.23971(13) 0.0177(5) Uani 1 1 d .
H10 H 0.7435 0.7317 0.2868 0.021 Uiso 1 1 calc R
C11 C 0.3625(2) 0.2153(2) 0.29246(12) 0.0122(4) Uani 1 1 d .
C12 C 0.3926(2) 0.1109(2) 0.33133(12) 0.0162(5) Uani 1 1 d .
H12 H 0.3424 0.0169 0.3137 0.019 Uiso 1 1 calc R
C13 C 0.4975(2) 0.1463(2) 0.39646(13) 0.0194(5) Uani 1 1 d .
H13 H 0.5223 0.0759 0.4227 0.023 Uiso 1 1 calc R
C14 C 0.5660(2) 0.2831(2) 0.42323(13) 0.0175(5) Uani 1 1 d .
H14 H 0.6359 0.3084 0.4685 0.021 Uiso 1 1 calc R
C15 C 0.5297(2) 0.3829(2) 0.38201(12) 0.0140(5) Uani 1 1 d .
C16 C 0.5833(2) 0.5331(2) 0.40644(12) 0.0143(5) Uani 1 1 d .
C17 C 0.6681(2) 0.5900(2) 0.47608(13) 0.0191(5) Uani 1 1 d .
H17 H 0.7017 0.5332 0.5097 0.023 Uiso 1 1 calc R
C18 C 0.7028(2) 0.7302(3) 0.49567(13) 0.0217(5) Uani 1 1 d .
H18 H 0.7616 0.7712 0.5429 0.026 Uiso 1 1 calc R
C19 C 0.6515(2) 0.8110(3) 0.44609(13) 0.0212(5) Uani 1 1 d .
H19 H 0.6724 0.9074 0.4592 0.025 Uiso 1 1 calc R
C20 C 0.5692(2) 0.7481(2) 0.37719(13) 0.0183(5) Uani 1 1 d .
H20 H 0.5345 0.8033 0.3429 0.022 Uiso 1 1 calc R
C21 C 0.1477(2) 0.2795(2) 0.23472(11) 0.0121(4) Uani 1 1 d .
C22 C 0.0083(2) 0.2216(2) 0.23851(12) 0.0158(5) Uani 1 1 d .
H22 H -0.0324 0.1242 0.2322 0.019 Uiso 1 1 calc R
C23 C -0.0718(2) 0.3070(2) 0.25163(13) 0.0190(5) Uani 1 1 d .
C24 C -0.0114(2) 0.4483(2) 0.26095(13) 0.0180(5) Uani 1 1 d .
H24 H -0.0640 0.5083 0.2707 0.022 Uiso 1 1 calc R
C25 C 0.1279(2) 0.4998(2) 0.25562(12) 0.0151(5) Uani 1 1 d .
H25 H 0.1701 0.5970 0.2613 0.018 Uiso 1 1 calc R
C26 C 0.2424(2) 0.1898(2) 0.22161(12) 0.0126(4) Uani 1 1 d .
C27 C 0.1564(2) 0.0368(2) 0.20709(12) 0.0150(5) Uani 1 1 d .
H27A H 0.2164 -0.0180 0.1956 0.023 Uiso 1 1 calc R
H27B H 0.0752 0.0224 0.1651 0.023 Uiso 1 1 calc R
H27C H 0.1225 0.0080 0.2513 0.023 Uiso 1 1 calc R
C28 C -0.2256(3) 0.2439(3) 0.25156(17) 0.0303(6) Uani 1 1 d .
C29 C 0.4491(2) 0.8640(2) 0.12155(13) 0.0175(5) Uani 1 1 d .
C30 C -0.0374(3) 0.2401(4) 0.56282(18) 0.0526(9) Uani 1 1 d .

loop_
_atom_site_aniso_label
_atom_site_aniso_U_11
_atom_site_aniso_U_22
_atom_site_aniso_U_33
_atom_site_aniso_U_23
_atom_site_aniso_U_13
_atom_site_aniso_U_12
Co1 0.01108(14) 0.01059(16) 0.01100(16) 0.00069(11) 0.00239(11) 0.00280(11)
S1 0.0142(3) 0.0128(3) 0.0145(3) 0.0018(2) 0.0039(2) 0.0047(2)
S2 0.0195(3) 0.0199(3) 0.0152(3) 0.0016(2) 0.0006(2) 0.0042(2)
F1 0.0262(8) 0.0430(10) 0.0853(14) 0.0362(10) 0.0299(9) 0.0120(7)
F2 0.0328(9) 0.0444(11) 0.0950(15) 0.0067(10) 0.0407(10) 0.0159(8)
F3 0.0160(7) 0.0571(12) 0.0652(13) 0.0111(10) -0.0013(8) 0.0014(7)
F4 0.0250(7) 0.0150(7) 0.0346(8) -0.0018(6) 0.0098(6) 0.0040(6)
F5 0.0350(8) 0.0299(8) 0.0264(8) 0.0173(7) 0.0105(6) 0.0134(7)
F6 0.0168(7) 0.0263(8) 0.0352(8) 0.0110(6) 0.0118(6) 0.0084(6)
F7 0.0767(16) 0.121(2) 0.103(2) -0.0091(16) 0.0264(14) 0.0692(17)
F8 0.0256(9) 0.1169(19) 0.0474(12) -0.0019(12) 0.0086(8) -0.0045(11)
F9 0.0541(13) 0.156(2) 0.0320(11) -0.0014(13) 0.0228(10) 0.0069(14)
O1 0.0167(7) 0.0147(8) 0.0155(8) 0.0034(6) 0.0037(6) 0.0050(6)
O2 0.0259(9) 0.0193(9) 0.0176(9) 0.0003(7) 0.0052(7) 0.0090(7)
O3 0.0145(8) 0.0225(9) 0.0212(9) 0.0028(7) 0.0031(7) 0.0071(7)
O4 0.0336(9) 0.0193(9) 0.0172(9) 0.0028(7) -0.0025(7) 0.0072(7)
O5 0.0338(10) 0.0204(9) 0.0207(9) -0.0011(7) -0.0033(8) 0.0039(8)
O6 0.0425(11) 0.0187(10) 0.0244(10) 0.0034(7) -0.0069(8) 0.0062(8)
N1 0.0111(8) 0.0125(9) 0.0128(9) 0.0021(7) 0.0034(7) 0.0047(7)
N1S 0.0368(13) 0.0330(15) 0.0340(14) -0.0038(11) -0.0099(11) 0.0049(11)
N2 0.0126(9) 0.0154(10) 0.0158(10) 0.0035(8) 0.0025(7) 0.0054(8)
N3 0.0105(8) 0.0137(10) 0.0121(9) 0.0006(7) 0.0047(7) 0.0037(7)
N4 0.0132(9) 0.0162(10) 0.0152(10) 0.0008(8) 0.0048(7) 0.0038(8)
N5 0.0127(9) 0.0136(10) 0.0104(9) 0.0006(7) 0.0021(7) 0.0044(7)
C1 0.0115(10) 0.0135(11) 0.0138(11) 0.0020(9) 0.0022(8) 0.0071(9)
C1S 0.0253(13) 0.0325(17) 0.0195(13) -0.0040(11) -0.0062(10) 0.0078(12)
C2 0.0155(10) 0.0125(11) 0.0170(12) 0.0000(9) 0.0039(9) 0.0039(9)
C2S 0.0415(16) 0.0304(16) 0.0267(15) 0.0016(12) -0.0057(12) 0.0074(13)
C3 0.0195(11) 0.0169(12) 0.0151(12) -0.0020(9) 0.0025(9) 0.0066(9)
C4 0.0190(11) 0.0200(12) 0.0140(12) 0.0038(9) 0.0079(9) 0.0076(9)
C5 0.0142(10) 0.0143(11) 0.0139(11) 0.0035(9) 0.0042(9) 0.0078(9)
C6 0.0132(10) 0.0144(11) 0.0146(11) 0.0047(9) 0.0035(9) 0.0058(9)
C7 0.0186(11) 0.0198(13) 0.0178(12) 0.0042(10) 0.0065(9) 0.0060(10)
C8 0.0150(11) 0.0244(13) 0.0255(13) 0.0092(10) 0.0083(10) 0.0045(10)
C9 0.0135(11) 0.0177(12) 0.0249(13) 0.0047(10) 0.0014(10) 0.0004(9)
C10 0.0149(11) 0.0171(12) 0.0187(12) 0.0013(9) 0.0000(9) 0.0041(9)
C11 0.0114(10) 0.0153(11) 0.0126(11) 0.0011(9) 0.0062(8) 0.0060(9)
C12 0.0172(11) 0.0142(12) 0.0182(12) 0.0024(9) 0.0065(9) 0.0043(9)
C13 0.0218(12) 0.0228(13) 0.0179(12) 0.0077(10) 0.0054(10) 0.0118(10)
C14 0.0159(11) 0.0236(13) 0.0133(11) 0.0021(10) 0.0016(9) 0.0080(10)
C15 0.0113(10) 0.0201(12) 0.0116(11) 0.0011(9) 0.0053(9) 0.0048(9)
C16 0.0116(10) 0.0192(12) 0.0133(11) 0.0009(9) 0.0066(9) 0.0044(9)
C17 0.0155(11) 0.0268(14) 0.0147(12) 0.0011(10) 0.0033(9) 0.0063(10)
C18 0.0187(11) 0.0269(14) 0.0156(12) -0.0076(10) 0.0018(9) 0.0041(10)
C19 0.0210(12) 0.0172(13) 0.0235(13) -0.0064(10) 0.0064(10) 0.0038(10)
C20 0.0184(11) 0.0157(12) 0.0207(13) 0.0006(10) 0.0053(10) 0.0048(9)
C21 0.0133(10) 0.0139(11) 0.0084(10) 0.0012(8) 0.0017(8) 0.0037(9)
C22 0.0155(11) 0.0155(12) 0.0161(12) 0.0021(9) 0.0037(9) 0.0041(9)
C23 0.0144(11) 0.0241(13) 0.0201(12) 0.0052(10) 0.0058(9) 0.0065(10)
C24 0.0191(11) 0.0208(13) 0.0198(12) 0.0044(10) 0.0083(10) 0.0118(10)
C25 0.0192(11) 0.0125(11) 0.0139(11) -0.0003(9) 0.0033(9) 0.0061(9)
C26 0.0131(10) 0.0106(11) 0.0144(11) 0.0016(9) 0.0040(9) 0.0033(8)
C27 0.0145(10) 0.0125(11) 0.0174(12) 0.0018(9) 0.0044(9) 0.0026(9)
C28 0.0207(13) 0.0278(15) 0.0500(18) 0.0116(13) 0.0184(13) 0.0107(11)
C29 0.0181(11) 0.0176(12) 0.0207(13) 0.0064(10) 0.0075(9) 0.0087(9)
C30 0.0349(17) 0.088(3) 0.0329(18) -0.0036(18) 0.0085(14) 0.0164(18)

loop_
_atom_type_symbol
_atom_type_description
_atom_type_scat_dispersion_real
_atom_type_scat_dispersion_imag
_atom_type_scat_source
C C 0.0033 0.0016 'International Tables Vol C Tables 4.2.6.8 and 6.1.1.4'
H H 0.0000 0.0000 'International Tables Vol C Tables 4.2.6.8 and 6.1.1.4'
N N 0.0061 0.0033 'International Tables Vol C Tables 4.2.6.8 and 6.1.1.4'
O O 0.0106 0.0060 'International Tables Vol C Tables 4.2.6.8 and 6.1.1.4'
F F 0.0171 0.0103 'International Tables Vol C Tables 4.2.6.8 and 6.1.1.4'
S S 0.1246 0.1234 'International Tables Vol C Tables 4.2.6.8 and 6.1.1.4'
Co Co 0.3494 0.9721 'International Tables Vol C Tables 4.2.6.8 and 6.1.1.4'

loop_
_geom_angle_atom_site_label_1
_geom_angle_atom_site_label_2
_geom_angle_atom_site_label_3
_geom_angle
N3 Co1 N1 82.86(7)
N3 Co1 N4 76.86(7)
N1 Co1 N4 148.00(7)
N3 Co1 O1 161.53(6)
N1 Co1 O1 111.42(6)
N4 Co1 O1 94.34(7)
N3 Co1 N5 80.85(7)
N1 Co1 N5 87.83(7)
N4 Co1 N5 112.65(7)
O1 Co1 N5 87.85(6)
N3 Co1 N2 112.46(7)
N1 Co1 N2 74.76(7)
N4 Co1 N2 90.35(7)
O1 Co1 N2 83.44(6)
N5 Co1 N2 155.98(7)
O3 S1 O2 116.21(10)
O3 S1 O1 114.19(9)
O2 S1 O1 113.93(9)
O3 S1 C29 104.59(10)
O2 S1 C29 104.37(10)
O1 S1 C29 101.25(10)
O5 S2 O6 114.62(10)
O5 S2 O4 115.78(10)
O6 S2 O4 113.93(11)
O5 S2 C30 104.08(14)
O6 S2 C30 103.24(16)
O4 S2 C30 102.96(13)
S1 O1 Co1 131.67(9)
C1 N1 C5 120.88(19)
C1 N1 Co1 120.92(14)
C5 N1 Co1 117.03(14)
C10 N2 C6 117.97(19)
C10 N2 Co1 127.96(16)
C6 N2 Co1 113.71(14)
C11 N3 C15 120.89(18)
C11 N3 Co1 122.62(14)
C15 N3 Co1 115.77(14)
C20 N4 C16 118.61(19)
C20 N4 Co1 126.61(15)
C16 N4 Co1 114.65(15)
C25 N5 C21 119.36(18)
C25 N5 Co1 119.83(15)
C21 N5 Co1 120.15(14)
N1 C1 C2 120.2(2)
N1 C1 C26 116.45(18)
C2 C1 C26 123.29(19)
N1S C1S C2S 179.2(3)
C3 C2 C1 119.0(2)
C3 C2 H2 120.5
C1 C2 H2 120.5
C1S C2S H2SA 109.5
C1S C2S H2SB 109.5
H2SA C2S H2SB 109.5
C1S C2S H2SC 109.5
H2SA C2S H2SC 109.5
H2SB C2S H2SC 109.5
C4 C3 C2 120.2(2)
C4 C3 H3 119.9
C2 C3 H3 119.9
C3 C4 C5 117.9(2)
C3 C4 H4 121.0
C5 C4 H4 121.0
N1 C5 C4 121.4(2)
N1 C5 C6 114.15(19)
C4 C5 C6 124.3(2)
N2 C6 C7 122.2(2)
N2 C6 C5 114.80(19)
C7 C6 C5 122.9(2)
C8 C7 C6 118.9(2)
C8 C7 H7 120.6
C6 C7 H7 120.6
C9 C8 C7 119.0(2)
C9 C8 H8 120.5
C7 C8 H8 120.5
C8 C9 C10 118.9(2)
C8 C9 H9 120.6
C10 C9 H9 120.6
N2 C10 C9 123.0(2)
N2 C10 H10 118.5
C9 C10 H10 118.5
N3 C11 C12 120.63(19)
N3 C11 C26 115.59(18)
C12 C11 C26 123.71(19)
C11 C12 C13 118.8(2)
C11 C12 H12 120.6
C13 C12 H12 120.6
C14 C13 C12 120.3(2)
C14 C13 H13 119.9
C12 C13 H13 119.9
C13 C14 C15 118.1(2)
C13 C14 H14 121.0
C15 C14 H14 121.0
N3 C15 C14 121.2(2)
N3 C15 C16 114.14(19)
C14 C15 C16 124.6(2)
N4 C16 C17 121.7(2)
N4 C16 C15 114.75(19)
C17 C16 C15 123.4(2)
C18 C17 C16 118.9(2)
C18 C17 H17 120.5
C16 C17 H17 120.5
C17 C18 C19 119.7(2)
C17 C18 H18 120.2
C19 C18 H18 120.2
C20 C19 C18 118.5(2)
C20 C19 H19 120.8
C18 C19 H19 120.8
N4 C20 C19 122.6(2)
N4 C20 H20 118.7
C19 C20 H20 118.7
N5 C21 C22 120.6(2)
N5 C21 C26 117.55(18)
C22 C21 C26 121.80(19)
C21 C22 C23 119.5(2)
C21 C22 H22 120.2
C23 C22 H22 120.2
C24 C23 C22 119.7(2)
C24 C23 C28 120.8(2)
C22 C23 C28 119.4(2)
C23 C24 C25 118.0(2)
C23 C24 H24 121.0
C25 C24 H24 121.0
N5 C25 C24 122.7(2)
N5 C25 H25 118.6
C24 C25 H25 118.6
C27 C26 C1 110.05(18)
C27 C26 C21 110.59(17)
C1 C26 C21 109.94(17)
C27 C26 C11 109.62(17)
C1 C26 C11 109.04(16)
C21 C26 C11 107.55(17)
C26 C27 H27A 109.5
C26 C27 H27B 109.5
H27A C27 H27B 109.5
C26 C27 H27C 109.5
H27A C27 H27C 109.5
H27B C27 H27C 109.5
F1 C28 F2 109.2(2)
F1 C28 F3 106.6(2)
F2 C28 F3 105.3(2)
F1 C28 C23 112.6(2)
F2 C28 C23 112.4(2)
F3 C28 C23 110.3(2)
F5 C29 F4 108.58(18)
F5 C29 F6 108.03(18)
F4 C29 F6 108.17(18)
F5 C29 S1 110.60(15)
F4 C29 S1 110.62(15)
F6 C29 S1 110.75(15)
F9 C30 F7 107.7(3)
F9 C30 F8 107.7(3)
F7 C30 F8 107.2(3)
F9 C30 S2 111.9(2)
F7 C30 S2 110.7(3)
F8 C30 S2 111.5(2)

loop_
_geom_bond_atom_site_label_1
_geom_bond_atom_site_label_2
_geom_bond_distance
Co1 N3 2.0783(18)
Co1 N1 2.0870(18)
Co1 N4 2.1050(18)
Co1 O1 2.1266(15)
Co1 N5 2.1339(17)
Co1 N2 2.1978(18)
S1 O3 1.4350(16)
S1 O2 1.4425(17)
S1 O1 1.4625(16)
S1 C29 1.828(2)
S2 O5 1.4338(18)
S2 O6 1.4408(18)
S2 O4 1.4430(17)
S2 C30 1.810(3)
F1 C28 1.321(3)
F2 C28 1.324(3)
F3 C28 1.345(3)
F4 C29 1.331(3)
F5 C29 1.330(3)
F6 C29 1.333(3)
F7 C30 1.331(5)
F8 C30 1.333(4)
F9 C30 1.327(4)
N1 C1 1.339(3)
N1 C5 1.344(3)
N1S C1S 1.137(3)
N2 C10 1.339(3)
N2 C6 1.350(3)
N3 C11 1.338(3)
N3 C15 1.343(3)
N4 C20 1.342(3)
N4 C16 1.357(3)
N5 C25 1.344(3)
N5 C21 1.353(3)
C1 C2 1.389(3)
C1 C26 1.542(3)
C1S C2S 1.449(4)
C2 C3 1.387(3)
C2 H2 0.9500
C2S H2SA 0.9800
C2S H2SB 0.9800
C2S H2SC 0.9800
C3 C4 1.384(3)
C3 H3 0.9500
C4 C5 1.387(3)
C4 H4 0.9500
C5 C6 1.483(3)
C6 C7 1.391(3)
C7 C8 1.386(3)
C7 H7 0.9500
C8 C9 1.378(4)
C8 H8 0.9500
C9 C10 1.383(3)
C9 H9 0.9500
C10 H10 0.9500
C11 C12 1.386(3)
C11 C26 1.550(3)
C12 C13 1.389(3)
C12 H12 0.9500
C13 C14 1.380(3)
C13 H13 0.9500
C14 C15 1.390(3)
C14 H14 0.9500
C15 C16 1.481(3)
C16 C17 1.388(3)
C17 C18 1.379(3)
C17 H17 0.9500
C18 C19 1.387(3)
C18 H18 0.9500
C19 C20 1.383(3)
C19 H19 0.9500
C20 H20 0.9500
C21 C22 1.384(3)
C21 C26 1.543(3)
C22 C23 1.389(3)
C22 H22 0.9500
C23 C24 1.380(3)
C23 C28 1.505(3)
C24 C25 1.384(3)
C24 H24 0.9500
C25 H25 0.9500
C26 C27 1.532(3)
C27 H27A 0.9800
C27 H27B 0.9800
C27 H27C 0.9800

loop_
_geom_torsion_atom_site_label_1
_geom_torsion_atom_site_label_2
_geom_torsion_atom_site_label_3
_geom_torsion_atom_site_label_4
_geom_torsion
O3 S1 O1 Co1 118.01(12)
O2 S1 O1 Co1 -18.79(16)
C29 S1 O1 Co1 -130.21(12)
N3 Co1 O1 S1 -126.90(19)
N1 Co1 O1 S1 11.98(14)
N4 Co1 O1 S1 172.60(12)
N5 Co1 O1 S1 -74.84(13)
N2 Co1 O1 S1 82.74(13)
N3 Co1 N1 C1 55.03(15)
N4 Co1 N1 C1 105.78(18)
O1 Co1 N1 C1 -112.84(15)
N5 Co1 N1 C1 -26.01(15)
N2 Co1 N1 C1 170.70(16)
N3 Co1 N1 C5 -137.26(15)
N4 Co1 N1 C5 -86.51(19)
O1 Co1 N1 C5 54.86(16)
N5 Co1 N1 C5 141.69(15)
N2 Co1 N1 C5 -21.60(14)
N3 Co1 N2 C10 -94.31(18)
N1 Co1 N2 C10 -169.72(19)
N4 Co1 N2 C10 -18.41(18)
O1 Co1 N2 C10 75.92(18)
N5 Co1 N2 C10 145.37(19)
N3 Co1 N2 C6 92.79(15)
N1 Co1 N2 C6 17.38(14)
N4 Co1 N2 C6 168.70(15)
O1 Co1 N2 C6 -96.97(15)
N5 Co1 N2 C6 -27.5(3)
N1 Co1 N3 C11 -33.18(16)
N4 Co1 N3 C11 171.74(17)
O1 Co1 N3 C11 108.7(2)
N5 Co1 N3 C11 55.75(16)
N2 Co1 N3 C11 -103.40(16)
N1 Co1 N3 C15 137.14(15)
N4 Co1 N3 C15 -17.94(14)
O1 Co1 N3 C15 -81.0(2)
N5 Co1 N3 C15 -133.93(15)
N2 Co1 N3 C15 66.92(16)
N3 Co1 N4 C20 -169.52(19)
N1 Co1 N4 C20 138.39(18)
O1 Co1 N4 C20 -5.97(18)
N5 Co1 N4 C20 -95.44(18)
N2 Co1 N4 C20 77.48(18)
N3 Co1 N4 C16 14.71(14)
N1 Co1 N4 C16 -37.4(2)
O1 Co1 N4 C16 178.26(14)
N5 Co1 N4 C16 88.78(15)
N2 Co1 N4 C16 -98.30(15)
N3 Co1 N5 C25 129.74(17)
N1 Co1 N5 C25 -147.14(16)
N4 Co1 N5 C25 58.21(17)
O1 Co1 N5 C25 -35.60(16)
N2 Co1 N5 C25 -104.2(2)
N3 Co1 N5 C21 -40.87(16)
N1 Co1 N5 C21 42.24(16)
N4 Co1 N5 C21 -112.41(16)
O1 Co1 N5 C21 153.79(16)
N2 Co1 N5 C21 85.2(2)
C5 N1 C1 C2 -7.0(3)
Co1 N1 C1 C2 160.25(15)
C5 N1 C1 C26 170.71(18)
Co1 N1 C1 C26 -22.1(2)
N1 C1 C2 C3 2.2(3)
C26 C1 C2 C3 -175.33(19)
C1 C2 C3 C4 3.1(3)
C2 C3 C4 C5 -3.6(3)
C1 N1 C5 C4 6.5(3)
Co1 N1 C5 C4 -161.25(16)
C1 N1 C5 C6 -169.89(18)
Co1 N1 C5 C6 22.4(2)
C3 C4 C5 N1 -1.1(3)
C3 C4 C5 C6 174.91(19)
C10 N2 C6 C7 -1.0(3)
Co1 N2 C6 C7 172.62(16)
C10 N2 C6 C5 174.78(18)
Co1 N2 C6 C5 -11.6(2)
N1 C5 C6 N2 -6.2(3)
C4 C5 C6 N2 177.6(2)
N1 C5 C6 C7 169.61(19)
C4 C5 C6 C7 -6.6(3)
N2 C6 C7 C8 1.4(3)
C5 C6 C7 C8 -174.1(2)
C6 C7 C8 C9 -0.1(3)
C7 C8 C9 C10 -1.3(3)
C6 N2 C10 C9 -0.6(3)
Co1 N2 C10 C9 -173.19(16)
C8 C9 C10 N2 1.8(3)
C15 N3 C11 C12 -4.1(3)
Co1 N3 C11 C12 165.77(16)
C15 N3 C11 C26 172.95(18)
Co1 N3 C11 C26 -17.2(2)
N3 C11 C12 C13 0.3(3)
C26 C11 C12 C13 -176.4(2)
C11 C12 C13 C14 2.6(3)
C12 C13 C14 C15 -1.9(3)
C11 N3 C15 C14 4.8(3)
Co1 N3 C15 C14 -165.67(16)
C11 N3 C15 C16 -171.41(18)
Co1 N3 C15 C16 18.1(2)
C13 C14 C15 N3 -1.8(3)
C13 C14 C15 C16 174.1(2)
C20 N4 C16 C17 -2.3(3)
Co1 N4 C16 C17 173.79(16)
C20 N4 C16 C15 173.94(19)
Co1 N4 C16 C15 -9.9(2)
N3 C15 C16 N4 -5.1(3)
C14 C15 C16 N4 178.8(2)
N3 C15 C16 C17 171.1(2)
C14 C15 C16 C17 -5.0(3)
N4 C16 C17 C18 1.3(3)
C15 C16 C17 C18 -174.6(2)
C16 C17 C18 C19 0.7(3)
C17 C18 C19 C20 -1.6(3)
C16 N4 C20 C19 1.4(3)
Co1 N4 C20 C19 -174.24(17)
C18 C19 C20 N4 0.6(3)
C25 N5 C21 C22 1.1(3)
Co1 N5 C21 C22 171.74(15)
C25 N5 C21 C26 -178.74(18)
Co1 N5 C21 C26 -8.1(2)
N5 C21 C22 C23 -0.9(3)
C26 C21 C22 C23 179.0(2)
C21 C22 C23 C24 -0.2(3)
C21 C22 C23 C28 176.7(2)
C22 C23 C24 C25 1.0(3)
C28 C23 C24 C25 -175.8(2)
C21 N5 C25 C24 -0.3(3)
Co1 N5 C25 C24 -170.94(17)
C23 C24 C25 N5 -0.8(3)
N1 C1 C26 C27 -165.63(17)
C2 C1 C26 C27 12.0(3)
N1 C1 C26 C21 72.3(2)
C2 C1 C26 C21 -110.1(2)
N1 C1 C26 C11 -45.4(2)
C2 C1 C26 C11 132.3(2)
N5 C21 C26 C27 -175.05(18)
C22 C21 C26 C27 5.1(3)
N5 C21 C26 C1 -53.3(2)
C22 C21 C26 C1 126.9(2)
N5 C21 C26 C11 65.3(2)
C22 C21 C26 C11 -114.5(2)
N3 C11 C26 C27 -171.36(18)
C12 C11 C26 C27 5.6(3)
N3 C11 C26 C1 68.1(2)
C12 C11 C26 C1 -115.0(2)
N3 C11 C26 C21 -51.1(2)
C12 C11 C26 C21 125.9(2)
C24 C23 C28 F1 -145.5(2)
C22 C23 C28 F1 37.7(3)
C24 C23 C28 F2 -21.6(4)
C22 C23 C28 F2 161.5(2)
C24 C23 C28 F3 95.6(3)
C22 C23 C28 F3 -81.2(3)
O3 S1 C29 F5 -62.62(17)
O2 S1 C29 F5 59.92(17)
O1 S1 C29 F5 178.47(15)
O3 S1 C29 F4 57.73(17)
O2 S1 C29 F4 -179.74(14)
O1 S1 C29 F4 -61.18(16)
O3 S1 C29 F6 177.65(15)
O2 S1 C29 F6 -59.82(18)
O1 S1 C29 F6 58.74(17)
O5 S2 C30 F9 57.8(3)
O6 S2 C30 F9 -62.2(3)
O4 S2 C30 F9 179.0(3)
O5 S2 C30 F7 -62.3(2)
O6 S2 C30 F7 177.6(2)
O4 S2 C30 F7 58.8(3)
O5 S2 C30 F8 178.5(2)
O6 S2 C30 F8 58.4(3)
O4 S2 C30 F8 -60.4(3)
